data_8000206
loop_
_publ_author_name
'Nicolini, Tommaso'
'Famulari, Antonino'
'Gatti, Teresa'
'Mart\'i-Rujas, Javier'
'Villafiorita-Monteleone, Francesca'
'Canesi, Eleonora V.'
'Meinardi, Francesco'
'Botta, Chiara'
'Parisini, Emilio'
'Meille, Stefano Valdo'
'Bertarelli, Chiara'

_publ_section_title
;
 Structure--Photoluminescence Correlation for Two Crystalline Polymorphs
 of a Thiophene--Phenylene Co-Oligomer with Bulky Terminal Substituents
;
_journal_issue 13
_journal_name_full 'The Journal of Physical Chemistry Letters'
_journal_page_first 2171
_journal_paper_doi 10.1021/jz500925r
_journal_volume 5
_journal_year 2014
_chemical_formula_moiety 'C46 H54 O2 S4'
_chemical_formula_sum 'C46 H54 O2 S4'
_chemical_formula_weight 767.13
_space_group_IT_number 2
_symmetry_cell_setting triclinic
_symmetry_space_group_name_Hall '-P 1'
_symmetry_space_group_name_H-M 'P -1'
_atom_sites_solution_hydrogens geom
_atom_sites_solution_primary direct
_atom_sites_solution_secondary difmap
_audit_creation_method SHELXL-97
_cell_angle_alpha 113.921(7)
_cell_angle_beta 100.286(7)
_cell_angle_gamma 93.039(7)
_cell_formula_units_Z 1
_cell_length_a 5.8691(6)
_cell_length_b 14.2212(15)
_cell_length_c 14.2606(14)
_cell_measurement_reflns_used 3645
_cell_measurement_temperature 296(2)
_cell_measurement_theta_max 0.877
_cell_measurement_theta_min 0.830
_cell_volume 1060.1(2)
_computing_cell_refinement 'Bruker SAINT'
_computing_data_collection 'Bruker APEX2'
_computing_data_reduction 'Bruker SAINT'
_computing_publication_material 'Bruker SHELXTL'
_computing_structure_refinement 'SHELXL-97 (Sheldrick, 2008)'
_computing_structure_solution 'SHELXS-97 (Sheldrick, 2008)'
_diffrn_ambient_temperature 296(2)
_diffrn_measured_fraction_theta_full 0.950
_diffrn_measured_fraction_theta_max 0.950
_diffrn_measurement_device_type 'CCD area detector'
_diffrn_measurement_method 'omega scans'
_diffrn_radiation_monochromator graphite
_diffrn_radiation_source 'fine-focus sealed tube'
_diffrn_radiation_type CuK\a
_diffrn_radiation_wavelength 1.54178
_diffrn_reflns_av_R_equivalents 0.0643
_diffrn_reflns_av_sigmaI/netI 0.0607
_diffrn_reflns_limit_h_max 6
_diffrn_reflns_limit_h_min -6
_diffrn_reflns_limit_k_max 16
_diffrn_reflns_limit_k_min -16
_diffrn_reflns_limit_l_max 17
_diffrn_reflns_limit_l_min -16
_diffrn_reflns_number 11990
_diffrn_reflns_theta_full 67.82
_diffrn_reflns_theta_max 67.82
_diffrn_reflns_theta_min 3.43
_exptl_absorpt_coefficient_mu 2.326
_exptl_absorpt_correction_T_max 0.8769
_exptl_absorpt_correction_T_min 0.8304
_exptl_absorpt_correction_type multi-scan
_exptl_crystal_colour yellow
_exptl_crystal_density_diffrn 1.202
_exptl_crystal_density_method 'not measured'
_exptl_crystal_description block-needle
_exptl_crystal_F_000 410
_exptl_crystal_size_max 0.08
_exptl_crystal_size_mid 0.08
_exptl_crystal_size_min 0.06
_refine_diff_density_max 0.424
_refine_diff_density_min -0.486
_refine_diff_density_rms 0.079
_refine_ls_extinction_method none
_refine_ls_goodness_of_fit_ref 0.991
_refine_ls_hydrogen_treatment mixed
_refine_ls_matrix_type full
_refine_ls_number_parameters 242
_refine_ls_number_reflns 3645
_refine_ls_number_restraints 0
_refine_ls_restrained_S_all 0.991
_refine_ls_R_factor_all 0.0843
_refine_ls_R_factor_gt 0.0435
_refine_ls_shift/su_max 0.001
_refine_ls_shift/su_mean 0.000
_refine_ls_structure_factor_coef Fsqd
_refine_ls_weighting_details 'calc w=1/[\s^2^(Fo^2^)+(0.0932P)^2^+0.0000P] where P=(Fo^2^+2Fc^2^)/3'
_refine_ls_weighting_scheme calc
_refine_ls_wR_factor_gt 0.1172
_refine_ls_wR_factor_ref 0.1510
_reflns_number_gt 2486
_reflns_number_total 3645
_reflns_threshold_expression >2sigma(I)
_cod_data_source_file jz500925r_si_001.cif
_cod_data_source_block 'data_4tiof_2nd_xtal_rt_0m'
_cod_depositor_comments
;
The following automatic conversions were performed:

'_symmetry_cell_setting' value 'Triclinic' changed to 'triclinic'
according to
/usr/data/users/saulius/crontab/automatic-downloads/rss-feeds/ACS/lib/dictionaries/cif_core.dic
dictionary named 'cif_core.dic' version 2.4.2 from 2011-04-26.

Automatic conversion script
Id: cif_fix_values 2281 2013-09-26 08:29:07Z andrius 

 Adding full bibliography for 8000206--8000207.cif.
;
_cod_original_cell_volume 1060.09(19)
_cod_database_code 8000206

loop_
_symmetry_equiv_pos_as_xyz
'x, y, z'
'-x, -y, -z'

loop_
_atom_site_label
_atom_site_type_symbol
_atom_site_fract_x
_atom_site_fract_y
_atom_site_fract_z
_atom_site_U_iso_or_equiv
_atom_site_adp_type
_atom_site_occupancy
_atom_site_symmetry_multiplicity
_atom_site_calc_flag
_atom_site_refinement_flags
S1 S 0.69009(11) -0.12206(5) 0.66524(5) 0.0448(2) Uani 1 1 d .
S2 S 0.09087(13) -0.34156(6) 0.62254(6) 0.0548(3) Uani 1 1 d .
O1 O 1.3475(3) 0.34914(15) 0.91070(15) 0.0506(5) Uani 1 1 d .
C1 C 1.2129(6) 0.4257(3) 0.8964(3) 0.0703(10) Uani 1 1 d .
H2 H 1.1739 0.4110 0.8231 0.106 Uiso 1 1 calc R
H27 H 1.3030 0.4934 0.9352 0.106 Uiso 1 1 calc R
H1 H 1.0720 0.4239 0.9213 0.106 Uiso 1 1 calc R
C2 C 1.2125(4) 0.2534(2) 0.8754(2) 0.0386(6) Uani 1 1 d .
C3 C 1.1527(4) 0.1861(2) 0.7676(2) 0.0389(6) Uani 1 1 d .
C4 C 0.9855(4) 0.1007(2) 0.7380(2) 0.0407(6) Uani 1 1 d .
H13 H 0.9364 0.0565 0.6669 0.049 Uiso 1 1 calc R
C5 C 0.8886(4) 0.0784(2) 0.80938(19) 0.0384(6) Uani 1 1 d .
C6 C 0.6996(4) -0.0085(2) 0.77531(19) 0.0393(6) Uani 1 1 d .
C7 C 0.4318(4) -0.1760(2) 0.6764(2) 0.0419(6) Uani 1 1 d .
C8 C 0.3310(5) -0.2812(2) 0.6041(2) 0.0431(6) Uani 1 1 d .
C9 C 0.0871(5) -0.4555(2) 0.5141(2) 0.0453(7) Uani 1 1 d .
C10 C 0.9760(4) 0.1393(2) 0.91616(19) 0.0392(6) Uani 1 1 d .
H12 H 0.9223 0.1209 0.9647 0.047 Uiso 1 1 calc R
C11 C 1.1407(4) 0.2268(2) 0.95222(19) 0.0368(6) Uani 1 1 d .
C12 C 1.2527(4) 0.2868(2) 1.0705(2) 0.0437(7) Uani 1 1 d .
C13 C 1.1955(6) 0.3980(2) 1.1160(2) 0.0662(9) Uani 1 1 d .
H3 H 1.2726 0.4380 1.0874 0.099 Uiso 1 1 calc R
H5 H 1.2484 0.4287 1.1911 0.099 Uiso 1 1 calc R
H4 H 1.0296 0.3972 1.0982 0.099 Uiso 1 1 calc R
C14 C 1.1678(5) 0.2334(3) 1.1343(2) 0.0569(8) Uani 1 1 d .
H6 H 1.0027 0.2347 1.1293 0.085 Uiso 1 1 calc R
H7 H 1.2488 0.2694 1.2066 0.085 Uiso 1 1 calc R
H8 H 1.1984 0.1627 1.1071 0.085 Uiso 1 1 calc R
C15 C 1.5183(5) 0.2866(3) 1.0855(2) 0.0635(9) Uani 1 1 d .
H11 H 1.5778 0.3180 1.0449 0.095 Uiso 1 1 calc R
H10 H 1.5517 0.2163 1.0624 0.095 Uiso 1 1 calc R
H9 H 1.5914 0.3252 1.1585 0.095 Uiso 1 1 calc R
C16 C 1.2581(5) 0.1988(2) 0.6802(2) 0.0506(7) Uani 1 1 d .
C17 C 1.3128(6) 0.0919(3) 0.6078(2) 0.0650(9) Uani 1 1 d .
H16 H 1.3796 0.0983 0.5536 0.098 Uiso 1 1 calc R
H14 H 1.1711 0.0435 0.5764 0.098 Uiso 1 1 calc R
H15 H 1.4218 0.0672 0.6482 0.098 Uiso 1 1 calc R
C18 C 1.4901(6) 0.2720(3) 0.7206(3) 0.0747(11) Uani 1 1 d .
H17 H 1.4623 0.3422 0.7571 0.112 Uiso 1 1 calc R
H18 H 1.5574 0.2663 0.6622 0.112 Uiso 1 1 calc R
H19 H 1.5959 0.2532 0.7676 0.112 Uiso 1 1 calc R
C19 C 1.0780(6) 0.2338(3) 0.6141(3) 0.0766(11) Uani 1 1 d .
H20 H 1.0455 0.3014 0.6572 0.115 Uiso 1 1 calc R
H21 H 0.9365 0.1853 0.5867 0.115 Uiso 1 1 calc R
H22 H 1.1388 0.2365 0.5570 0.115 Uiso 1 1 calc R
C20 C 0.3587(4) -0.1083(2) 0.7613(2) 0.0471(7) Uani 1 1 d .
H24 H 0.2223 -0.1230 0.7804 0.057 Uiso 1 1 calc R
C21 C 0.5099(5) -0.0143(2) 0.8170(2) 0.0459(7) Uani 1 1 d .
H23 H 0.4834 0.0392 0.8768 0.055 Uiso 1 1 calc R
C22 C 0.2613(6) -0.4449(2) 0.4666(2) 0.0620(9) Uani 1 1 d .
H26 H 0.2869 -0.4975 0.4059 0.074 Uiso 1 1 calc R
C23 C 0.3993(6) -0.3472(2) 0.5175(2) 0.0619(9) Uani 1 1 d .
H25 H 0.5259 -0.3293 0.4940 0.074 Uiso 1 1 calc R

loop_
_atom_site_aniso_label
_atom_site_aniso_U_11
_atom_site_aniso_U_22
_atom_site_aniso_U_33
_atom_site_aniso_U_23
_atom_site_aniso_U_13
_atom_site_aniso_U_12
S1 0.0437(4) 0.0390(4) 0.0458(4) 0.0102(3) 0.0173(3) -0.0053(3)
S2 0.0543(5) 0.0428(4) 0.0526(4) 0.0029(3) 0.0234(3) -0.0128(3)
O1 0.0445(11) 0.0400(12) 0.0639(12) 0.0193(9) 0.0135(9) -0.0046(9)
C1 0.079(2) 0.0417(19) 0.093(3) 0.0300(18) 0.022(2) 0.0087(18)
C2 0.0306(13) 0.0369(15) 0.0476(14) 0.0159(12) 0.0133(11) -0.0003(11)
C3 0.0332(13) 0.0426(16) 0.0454(14) 0.0205(12) 0.0151(11) 0.0052(12)
C4 0.0393(14) 0.0392(15) 0.0371(13) 0.0101(11) 0.0094(11) -0.0005(12)
C5 0.0346(13) 0.0346(15) 0.0448(14) 0.0146(11) 0.0122(11) 0.0014(11)
C6 0.0355(13) 0.0389(15) 0.0407(13) 0.0144(11) 0.0091(11) -0.0007(12)
C7 0.0357(14) 0.0398(16) 0.0454(14) 0.0154(12) 0.0059(11) -0.0034(12)
C8 0.0421(14) 0.0411(16) 0.0427(14) 0.0149(12) 0.0097(11) -0.0006(12)
C9 0.0449(15) 0.0398(16) 0.0424(14) 0.0102(12) 0.0092(12) -0.0045(13)
C10 0.0373(14) 0.0410(16) 0.0434(14) 0.0187(12) 0.0169(11) 0.0033(12)
C11 0.0320(13) 0.0364(15) 0.0412(13) 0.0135(11) 0.0127(10) 0.0063(11)
C12 0.0364(14) 0.0490(17) 0.0403(14) 0.0124(12) 0.0113(11) 0.0040(12)
C13 0.073(2) 0.054(2) 0.0558(18) 0.0052(15) 0.0195(16) 0.0083(17)
C14 0.0502(17) 0.074(2) 0.0418(15) 0.0205(15) 0.0103(13) 0.0044(16)
C15 0.0366(16) 0.085(3) 0.0590(18) 0.0231(17) 0.0066(13) 0.0038(16)
C16 0.0438(15) 0.069(2) 0.0519(15) 0.0330(15) 0.0231(13) 0.0083(14)
C17 0.068(2) 0.083(3) 0.0520(17) 0.0282(17) 0.0318(16) 0.0172(18)
C18 0.061(2) 0.090(3) 0.084(2) 0.038(2) 0.0423(18) -0.0020(19)
C19 0.066(2) 0.122(3) 0.080(2) 0.071(2) 0.0344(19) 0.029(2)
C20 0.0372(14) 0.0431(17) 0.0571(16) 0.0151(13) 0.0177(12) -0.0023(12)
C21 0.0438(15) 0.0367(15) 0.0484(15) 0.0076(12) 0.0165(12) -0.0021(12)
C22 0.070(2) 0.0440(17) 0.0559(17) 0.0005(14) 0.0302(16) -0.0116(15)
C23 0.0641(19) 0.0502(19) 0.0619(18) 0.0097(15) 0.0309(15) -0.0121(15)

loop_
_atom_type_symbol
_atom_type_description
_atom_type_scat_dispersion_real
_atom_type_scat_dispersion_imag
_atom_type_scat_source
C C 0.0181 0.0091 'International Tables Vol C Tables 4.2.6.8 and 6.1.1.4'
H H 0.0000 0.0000 'International Tables Vol C Tables 4.2.6.8 and 6.1.1.4'
O O 0.0492 0.0322 'International Tables Vol C Tables 4.2.6.8 and 6.1.1.4'
S S 0.3331 0.5567 'International Tables Vol C Tables 4.2.6.8 and 6.1.1.4'

loop_
_geom_angle_atom_site_label_1
_geom_angle_atom_site_label_2
_geom_angle_atom_site_label_3
_geom_angle
_geom_angle_site_symmetry_1
_geom_angle_site_symmetry_3
C7 S1 C6 92.59(12) . .
C9 S2 C8 92.69(12) . .
C2 O1 C1 112.3(2) . .
O1 C1 H2 109.5 . .
O1 C1 H27 109.5 . .
H2 C1 H27 109.5 . .
O1 C1 H1 109.5 . .
H2 C1 H1 109.5 . .
H27 C1 H1 109.5 . .
O1 C2 C3 120.8(2) . .
O1 C2 C11 117.1(2) . .
C3 C2 C11 122.1(2) . .
C4 C3 C2 116.4(2) . .
C4 C3 C16 117.8(2) . .
C2 C3 C16 125.9(2) . .
C5 C4 C3 122.9(2) . .
C5 C4 H13 118.5 . .
C3 C4 H13 118.5 . .
C4 C5 C10 118.5(2) . .
C4 C5 C6 121.8(2) . .
C10 C5 C6 119.7(2) . .
C21 C6 C5 129.3(2) . .
C21 C6 S1 109.9(2) . .
C5 C6 S1 120.81(18) . .
C20 C7 C8 129.4(2) . .
C20 C7 S1 110.4(2) . .
C8 C7 S1 120.1(2) . .
C23 C8 C7 129.4(3) . .
C23 C8 S2 109.8(2) . .
C7 C8 S2 120.8(2) . .
C22 C9 C9 129.8(3) . 2_546
C22 C9 S2 110.0(2) . .
C9 C9 S2 120.3(3) 2_546 .
C11 C10 C5 121.9(2) . .
C11 C10 H12 119.1 . .
C5 C10 H12 119.1 . .
C10 C11 C2 117.0(2) . .
C10 C11 C12 120.8(2) . .
C2 C11 C12 122.0(2) . .
C14 C12 C13 107.1(2) . .
C14 C12 C15 107.0(2) . .
C13 C12 C15 110.6(3) . .
C14 C12 C11 111.3(2) . .
C13 C12 C11 112.5(2) . .
C15 C12 C11 108.3(2) . .
C12 C13 H3 109.5 . .
C12 C13 H5 109.5 . .
H3 C13 H5 109.5 . .
C12 C13 H4 109.5 . .
H3 C13 H4 109.5 . .
H5 C13 H4 109.5 . .
C12 C14 H6 109.5 . .
C12 C14 H7 109.5 . .
H6 C14 H7 109.5 . .
C12 C14 H8 109.5 . .
H6 C14 H8 109.5 . .
H7 C14 H8 109.5 . .
C12 C15 H11 109.5 . .
C12 C15 H10 109.5 . .
H11 C15 H10 109.5 . .
C12 C15 H9 109.5 . .
H11 C15 H9 109.5 . .
H10 C15 H9 109.5 . .
C19 C16 C18 110.5(3) . .
C19 C16 C17 108.0(3) . .
C18 C16 C17 105.6(2) . .
C19 C16 C3 109.5(2) . .
C18 C16 C3 114.5(3) . .
C17 C16 C3 108.3(2) . .
C16 C17 H16 109.5 . .
C16 C17 H14 109.5 . .
H16 C17 H14 109.5 . .
C16 C17 H15 109.5 . .
H16 C17 H15 109.5 . .
H14 C17 H15 109.5 . .
C16 C18 H17 109.5 . .
C16 C18 H18 109.5 . .
H17 C18 H18 109.5 . .
C16 C18 H19 109.5 . .
H17 C18 H19 109.5 . .
H18 C18 H19 109.5 . .
C16 C19 H20 109.5 . .
C16 C19 H21 109.5 . .
H20 C19 H21 109.5 . .
C16 C19 H22 109.5 . .
H20 C19 H22 109.5 . .
H21 C19 H22 109.5 . .
C7 C20 C21 113.2(2) . .
C7 C20 H24 123.4 . .
C21 C20 H24 123.4 . .
C6 C21 C20 113.9(2) . .
C6 C21 H23 123.0 . .
C20 C21 H23 123.0 . .
C9 C22 C23 113.8(3) . .
C9 C22 H26 123.1 . .
C23 C22 H26 123.1 . .
C8 C23 C22 113.7(3) . .
C8 C23 H25 123.1 . .
C22 C23 H25 123.1 . .

loop_
_geom_bond_atom_site_label_1
_geom_bond_atom_site_label_2
_geom_bond_distance
_geom_bond_site_symmetry_2
S1 C7 1.724(3) .
S1 C6 1.726(3) .
S2 C9 1.723(3) .
S2 C8 1.726(3) .
O1 C2 1.386(3) .
O1 C1 1.437(4) .
C1 H2 0.9600 .
C1 H27 0.9600 .
C1 H1 0.9600 .
C2 C3 1.407(4) .
C2 C11 1.417(3) .
C3 C4 1.388(4) .
C3 C16 1.553(3) .
C4 C5 1.382(3) .
C4 H13 0.9300 .
C5 C10 1.392(3) .
C5 C6 1.473(4) .
C6 C21 1.366(3) .
C7 C20 1.365(4) .
C7 C8 1.445(4) .
C8 C23 1.359(4) .
C9 C22 1.356(4) .
C9 C9 1.454(5) 2_546
C10 C11 1.387(4) .
C10 H12 0.9300 .
C11 C12 1.544(3) .
C12 C14 1.528(4) .
C12 C13 1.529(4) .
C12 C15 1.535(4) .
C13 H3 0.9600 .
C13 H5 0.9600 .
C13 H4 0.9600 .
C14 H6 0.9600 .
C14 H7 0.9600 .
C14 H8 0.9600 .
C15 H11 0.9600 .
C15 H10 0.9600 .
C15 H9 0.9600 .
C16 C19 1.528(4) .
C16 C18 1.534(4) .
C16 C17 1.542(4) .
C17 H16 0.9600 .
C17 H14 0.9600 .
C17 H15 0.9600 .
C18 H17 0.9600 .
C18 H18 0.9600 .
C18 H19 0.9600 .
C19 H20 0.9600 .
C19 H21 0.9600 .
C19 H22 0.9600 .
C20 C21 1.402(4) .
C20 H24 0.9300 .
C21 H23 0.9300 .
C22 C23 1.402(4) .
C22 H26 0.9300 .
C23 H25 0.9300 .

loop_
_geom_torsion_atom_site_label_1
_geom_torsion_atom_site_label_2
_geom_torsion_atom_site_label_3
_geom_torsion_atom_site_label_4
_geom_torsion
_geom_torsion_site_symmetry_1
_geom_torsion_site_symmetry_4
C1 O1 C2 C3 79.6(3) . .
C1 O1 C2 C11 -101.0(3) . .
O1 C2 C3 C4 -169.3(2) . .
C11 C2 C3 C4 11.3(4) . .
O1 C2 C3 C16 11.2(4) . .
C11 C2 C3 C16 -168.2(2) . .
C2 C3 C4 C5 -3.1(4) . .
C16 C3 C4 C5 176.5(2) . .
C3 C4 C5 C10 -5.4(4) . .
C3 C4 C5 C6 175.6(2) . .
C4 C5 C6 C21 -142.6(3) . .
C10 C5 C6 C21 38.4(4) . .
C4 C5 C6 S1 34.7(4) . .
C10 C5 C6 S1 -144.3(2) . .
C7 S1 C6 C21 0.0(2) . .
C7 S1 C6 C5 -177.7(2) . .
C6 S1 C7 C20 0.1(2) . .
C6 S1 C7 C8 -176.8(2) . .
C20 C7 C8 C23 177.5(3) . .
S1 C7 C8 C23 -6.3(5) . .
C20 C7 C8 S2 -3.5(4) . .
S1 C7 C8 S2 172.77(15) . .
C9 S2 C8 C23 0.6(3) . .
C9 S2 C8 C7 -178.6(2) . .
C8 S2 C9 C22 -0.9(3) . .
C8 S2 C9 C9 179.1(3) . 2_546
C4 C5 C10 C11 6.1(4) . .
C6 C5 C10 C11 -174.9(2) . .
C5 C10 C11 C2 1.6(4) . .
C5 C10 C11 C12 -173.9(2) . .
O1 C2 C11 C10 169.9(2) . .
C3 C2 C11 C10 -10.6(4) . .
O1 C2 C11 C12 -14.6(4) . .
C3 C2 C11 C12 164.9(2) . .
C10 C11 C12 C14 3.1(3) . .
C2 C11 C12 C14 -172.2(2) . .
C10 C11 C12 C13 -117.0(3) . .
C2 C11 C12 C13 67.6(3) . .
C10 C11 C12 C15 120.5(3) . .
C2 C11 C12 C15 -54.9(3) . .
C4 C3 C16 C19 73.7(3) . .
C2 C3 C16 C19 -106.7(3) . .
C4 C3 C16 C18 -161.5(3) . .
C2 C3 C16 C18 18.1(4) . .
C4 C3 C16 C17 -43.9(3) . .
C2 C3 C16 C17 135.7(3) . .
C8 C7 C20 C21 176.3(3) . .
S1 C7 C20 C21 -0.3(3) . .
C5 C6 C21 C20 177.4(3) . .
S1 C6 C21 C20 -0.2(3) . .
C7 C20 C21 C6 0.3(4) . .
C9 C9 C22 C23 -179.0(4) 2_546 .
S2 C9 C22 C23 1.1(4) . .
C7 C8 C23 C22 179.0(3) . .
S2 C8 C23 C22 -0.1(4) . .
C9 C22 C23 C8 -0.7(5) . .
